data_4131882
loop_
_publ_author_name
'Kawashima, Takuya'
'Ohashi, Masato'
'Ogoshi, Sensuke'

_publ_section_title
;
 Nickel-Catalyzed Formation of 1,3-Dienes via a Highly Selective
 Cross-Tetramerization of Tetrafluoroethylene, Styrenes, Alkynes, and
 Ethylene.
;
_journal_issue 49
_journal_name_full 'Journal of the American Chemical Society'
_journal_page_first 17795
_journal_page_last 17798
_journal_paper_doi 10.1021/jacs.7b12007
_journal_volume 139
_journal_year 2017
_chemical_absolute_configuration ad
_chemical_formula_moiety 'C50 H39 F4 Ni P'
_chemical_formula_sum 'C50 H39 F4 Ni P'
_chemical_formula_weight 805.49
_space_group_crystal_system monoclinic
_space_group_IT_number 9
_space_group_name_Hall 'C -2yc'
_space_group_name_H-M_alt 'C 1 c 1'
_atom_sites_solution_hydrogens geom
_audit_creation_method SHELXL-2013
_cell_angle_alpha 90
_cell_angle_beta 96.961(2)
_cell_angle_gamma 90
_cell_formula_units_Z 8
_cell_length_a 10.8594(11)
_cell_length_b 19.4976(16)
_cell_length_c 37.261(3)
_cell_measurement_reflns_used 12820
_cell_measurement_temperature 123(2)
_cell_measurement_theta_max 27.42
_cell_measurement_theta_min 3.04
_cell_volume 7831.2(12)
_computing_cell_refinement 'RAPID AUTO'
_computing_data_collection 'RAPID AUTO (Rigaku, ????)'
_computing_data_reduction 'RAPID AUTO'
_computing_molecular_graphics 'Crystal Structure'
_computing_publication_material 'SHELXL-2013 (Sheldrick, 2013) and modified'
_computing_structure_refinement 'SHELXL-2013 (Sheldrick, 2013)'
_computing_structure_solution 'PATTY (Bueskens, et al., 1994)'
_diffrn_ambient_temperature 123(2)
_diffrn_detector_area_resol_mean 10.000
_diffrn_measured_fraction_theta_full 0.968
_diffrn_measured_fraction_theta_max 0.997
_diffrn_measurement_device_type 'Rigaku R-AXIS RAPID'
_diffrn_measurement_method \w
_diffrn_radiation_type MoK\a
_diffrn_radiation_wavelength 0.71075
_diffrn_reflns_av_R_equivalents 0.1121
_diffrn_reflns_av_unetI/netI 0.1581
_diffrn_reflns_Laue_measured_fraction_full 0.968
_diffrn_reflns_Laue_measured_fraction_max 0.997
_diffrn_reflns_limit_h_max 12
_diffrn_reflns_limit_h_min -12
_diffrn_reflns_limit_k_max 23
_diffrn_reflns_limit_k_min -19
_diffrn_reflns_limit_l_max 44
_diffrn_reflns_limit_l_min -44
_diffrn_reflns_number 29027
_diffrn_reflns_point_group_measured_fraction_full 0.950
_diffrn_reflns_point_group_measured_fraction_max 0.978
_diffrn_reflns_theta_full 25.242
_diffrn_reflns_theta_max 24.999
_diffrn_reflns_theta_min 3.036
_exptl_absorpt_coefficient_mu 0.591
_exptl_absorpt_correction_T_max 0.918
_exptl_absorpt_correction_T_min 0.541
_exptl_absorpt_correction_type multi-scan
_exptl_absorpt_process_details 'ABSCOR (Rigaku, 1995)'
_exptl_crystal_colour yellow
_exptl_crystal_density_diffrn 1.366
_exptl_crystal_description block
_exptl_crystal_F_000 3344
_exptl_crystal_size_max 0.270
_exptl_crystal_size_mid 0.170
_exptl_crystal_size_min 0.120
_refine_diff_density_max 0.501
_refine_diff_density_min -0.395
_refine_diff_density_rms 0.075
_refine_ls_abs_structure_details
;
 Flack x determined using 2936 quotients [(I+)-(I-)]/[(I+)+(I-)]
 (Parsons and Flack (2004), Acta Cryst. A60, s61).
;
_refine_ls_abs_structure_Flack 0.032(12)
_refine_ls_extinction_method none
_refine_ls_goodness_of_fit_ref 1.006
_refine_ls_hydrogen_treatment constr
_refine_ls_matrix_type full
_refine_ls_number_parameters 1009
_refine_ls_number_reflns 13474
_refine_ls_number_restraints 2
_refine_ls_restrained_S_all 1.006
_refine_ls_R_factor_all 0.1206
_refine_ls_R_factor_gt 0.0733
_refine_ls_shift/su_max 0.001
_refine_ls_shift/su_mean 0.000
_refine_ls_structure_factor_coef Fsqd
_refine_ls_weighting_details 'w=1/[\s^2^(Fo^2^)+(0.0238P)^2^+0.0196P] where P=(Fo^2^+2Fc^2^)/3'
_refine_ls_weighting_scheme calc
_refine_ls_wR_factor_gt 0.0941
_refine_ls_wR_factor_ref 0.1057
_reflns_Friedel_coverage 0.960
_reflns_Friedel_fraction_full 0.931
_reflns_Friedel_fraction_max 0.958
_reflns_number_gt 8844
_reflns_number_total 13474
_reflns_threshold_expression 'I > 2\s(I)'
_cod_data_source_file ja7b12007_si_002.cif
_cod_data_source_block shelxl
_cod_original_cell_volume 7831.1(12)
_cod_original_sg_symbol_H-M 'C c'
_cod_database_code 4131882
_shelx_space_group_comment
;
The symmetry employed for this shelxl refinement is uniquely defined
by the following loop, which should always be used as a source of
symmetry information in preference to the above space-group names.
They are only intended as comments.
;
_shelx_estimated_absorpt_t_min 0.857
_shelx_estimated_absorpt_t_max 0.932
_shelxl_version_number 2013-4

loop_
_space_group_symop_operation_xyz
'x, y, z'
'x, -y, z+1/2'
'x+1/2, y+1/2, z'
'x+1/2, -y+1/2, z+1/2'

loop_
_atom_site_label
_atom_site_type_symbol
_atom_site_fract_x
_atom_site_fract_y
_atom_site_fract_z
_atom_site_U_iso_or_equiv
_atom_site_adp_type
_atom_site_occupancy
_atom_site_site_symmetry_order
_atom_site_calc_flag
_atom_site_refinement_flags_posn
_atom_site_refinement_flags_adp
Ni1 Ni 0.74774(10) 0.66895(5) 0.38183(3) 0.0225(3) Uani 1 1 d . .
Ni2 Ni 0.67164(10) 0.94678(6) 0.60191(3) 0.0231(3) Uani 1 1 d . .
P1 P 0.7919(2) 0.59490(12) 0.42778(6) 0.0235(6) Uani 1 1 d . .
P2 P 0.6331(3) 0.86310(13) 0.56060(7) 0.0262(6) Uani 1 1 d . .
F1 F 0.6201(5) 0.7204(2) 0.43607(13) 0.0313(14) Uani 1 1 d . .
F2 F 0.6016(5) 0.7874(2) 0.38914(13) 0.0314(14) Uani 1 1 d . .
F3 F 0.3961(5) 0.7191(3) 0.40380(14) 0.0341(14) Uani 1 1 d . .
F4 F 0.4841(5) 0.6203(2) 0.39603(13) 0.0324(14) Uani 1 1 d . .
F5 F 0.8292(5) 0.9760(2) 0.55075(12) 0.0315(14) Uani 1 1 d . .
F6 F 0.8317(5) 1.0580(2) 0.59019(13) 0.0313(13) Uani 1 1 d . .
F7 F 1.0387(5) 0.9824(3) 0.59055(13) 0.0391(15) Uani 1 1 d . .
F8 F 0.9413(5) 0.8900(2) 0.60420(13) 0.0351(14) Uani 1 1 d . .
C1 C 0.6126(9) 0.7174(4) 0.3983(2) 0.023(2) Uani 1 1 d . .
C2 C 0.4855(10) 0.6891(5) 0.3856(3) 0.029(3) Uani 1 1 d . .
C3 C 0.4390(9) 0.6936(4) 0.3454(2) 0.023(2) Uani 1 1 d . .
H3A H 0.4393 0.7425 0.3382 0.028 Uiso 1 1 calc R U
H3B H 0.3518 0.6778 0.3418 0.028 Uiso 1 1 calc R U
C4 C 0.5113(9) 0.6530(5) 0.3197(2) 0.026(2) Uani 1 1 d . .
H4A H 0.4524 0.6392 0.2986 0.031 Uiso 1 1 calc R U
H4B H 0.5419 0.6105 0.3323 0.031 Uiso 1 1 calc R U
C5 C 0.6221(9) 0.6885(4) 0.3056(2) 0.025(2) Uani 1 1 d . .
C6 C 0.7313(9) 0.7149(4) 0.3341(2) 0.022(2) Uani 1 1 d . .
C7 C 0.8541(9) 0.6863(5) 0.3399(2) 0.024(2) Uani 1 1 d . .
C8 C 0.8667(9) 0.6146(4) 0.3461(2) 0.024(2) Uani 1 1 d . .
H8 H 0.7942 0.5870 0.3445 0.029 Uiso 1 1 calc R U
C9 C 0.9828(10) 0.5836(5) 0.3546(2) 0.029(3) Uani 1 1 d . .
H9 H 0.9889 0.5353 0.3576 0.035 Uiso 1 1 calc R U
C10 C 1.0875(10) 0.6232(5) 0.3584(2) 0.034(3) Uani 1 1 d . .
H10 H 1.1663 0.6027 0.3651 0.041 Uiso 1 1 calc R U
C11 C 1.0777(10) 0.6951(5) 0.3524(2) 0.034(3) Uani 1 1 d . .
H11 H 1.1507 0.7223 0.3547 0.040 Uiso 1 1 calc R U
C12 C 0.9646(10) 0.7256(5) 0.3433(2) 0.032(3) Uani 1 1 d . .
H12 H 0.9602 0.7737 0.3393 0.038 Uiso 1 1 calc R U
C13 C 0.6017(9) 0.7660(4) 0.2980(2) 0.024(2) Uani 1 1 d . .
C14 C 0.6960(9) 0.7873(4) 0.3228(2) 0.022(2) Uani 1 1 d . .
C15 C 0.6681(9) 0.6494(5) 0.2740(2) 0.027(2) Uani 1 1 d . .
C16 C 0.7450(9) 0.6819(5) 0.2517(2) 0.031(2) Uani 1 1 d . .
H16 H 0.7710 0.7278 0.2567 0.037 Uiso 1 1 calc R U
C17 C 0.7834(10) 0.6478(5) 0.2226(3) 0.038(3) Uani 1 1 d . .
H17 H 0.8344 0.6710 0.2075 0.046 Uiso 1 1 calc R U
C18 C 0.7494(9) 0.5814(5) 0.2150(3) 0.036(3) Uani 1 1 d . .
H18 H 0.7773 0.5584 0.1950 0.043 Uiso 1 1 calc R U
C19 C 0.6742(9) 0.5480(5) 0.2368(2) 0.033(2) Uani 1 1 d . .
H19 H 0.6507 0.5017 0.2317 0.039 Uiso 1 1 calc R U
C20 C 0.6327(9) 0.5812(5) 0.2659(2) 0.029(2) Uani 1 1 d . .
H20 H 0.5800 0.5578 0.2804 0.035 Uiso 1 1 calc R U
C51 C 0.8198(9) 0.9848(4) 0.5878(2) 0.023(2) Uani 1 1 d . .
C52 C 0.9390(9) 0.9607(5) 0.6076(3) 0.027(2) Uani 1 1 d . .
C53 C 0.9676(9) 0.9796(5) 0.6469(2) 0.026(2) Uani 1 1 d . .
H53A H 0.9603 1.0301 0.6490 0.032 Uiso 1 1 calc R U
H53B H 1.0551 0.9675 0.6549 0.032 Uiso 1 1 calc R U
C54 C 0.8866(9) 0.9464(5) 0.6730(2) 0.029(3) Uani 1 1 d . .
H54A H 0.8616 0.9004 0.6634 0.035 Uiso 1 1 calc R U
H54B H 0.9384 0.9395 0.6964 0.035 Uiso 1 1 calc R U
C55 C 0.7701(8) 0.9845(4) 0.6802(2) 0.021(2) Uani 1 1 d . .
C56 C 0.6738(9) 1.0038(4) 0.6457(2) 0.021(2) Uani 1 1 d . .
C57 C 0.5503(9) 0.9752(5) 0.6390(2) 0.025(2) Uani 1 1 d . .
C58 C 0.5380(10) 0.9040(5) 0.6380(2) 0.029(3) Uani 1 1 d . .
H58 H 0.6088 0.8753 0.6429 0.034 Uiso 1 1 calc R U
C59 C 0.4181(9) 0.8750(5) 0.6296(2) 0.028(2) Uani 1 1 d . .
H59 H 0.4087 0.8266 0.6301 0.033 Uiso 1 1 calc R U
C60 C 0.3163(10) 0.9152(5) 0.6208(2) 0.030(3) Uani 1 1 d . .
H60 H 0.2369 0.8950 0.6149 0.036 Uiso 1 1 calc R U
C61 C 0.3300(9) 0.9868(5) 0.6206(2) 0.031(3) Uani 1 1 d . .
H61 H 0.2594 1.0150 0.6143 0.037 Uiso 1 1 calc R U
C62 C 0.4426(9) 1.0161(5) 0.6292(2) 0.029(3) Uani 1 1 d . .
H62 H 0.4501 1.0646 0.6287 0.035 Uiso 1 1 calc R U
C63 C 0.7852(9) 1.0635(4) 0.6827(2) 0.024(2) Uani 1 1 d . .
C64 C 0.7045(9) 1.0776(4) 0.6529(2) 0.023(2) Uani 1 1 d . .
C65 C 0.7076(9) 0.9542(5) 0.7105(2) 0.027(2) Uani 1 1 d . .
C66 C 0.6095(9) 0.9868(5) 0.7242(2) 0.030(2) Uani 1 1 d . .
H66 H 0.5852 1.0310 0.7152 0.036 Uiso 1 1 calc R U
C67 C 0.5460(10) 0.9578(5) 0.7502(2) 0.038(3) Uani 1 1 d . .
H67 H 0.4786 0.9814 0.7587 0.046 Uiso 1 1 calc R U
C68 C 0.5822(10) 0.8937(5) 0.7638(2) 0.035(3) Uani 1 1 d . .
H68 H 0.5386 0.8731 0.7816 0.042 Uiso 1 1 calc R U
C69 C 0.6793(10) 0.8598(5) 0.7520(2) 0.033(3) Uani 1 1 d . .
H69 H 0.7047 0.8164 0.7619 0.040 Uiso 1 1 calc R U
C70 C 0.7412(10) 0.8897(5) 0.7252(2) 0.036(3) Uani 1 1 d . .
H70 H 0.8080 0.8656 0.7167 0.043 Uiso 1 1 calc R U
C101 C 0.7958(9) 0.5073(4) 0.4095(3) 0.024(2) Uani 1 1 d . .
C102 C 0.6954(9) 0.4873(5) 0.3850(2) 0.029(3) Uani 1 1 d . .
H102 H 0.6284 0.5181 0.3790 0.035 Uiso 1 1 calc R U
C103 C 0.6922(11) 0.4221(5) 0.3692(3) 0.044(3) Uani 1 1 d . .
H103 H 0.6233 0.4081 0.3527 0.053 Uiso 1 1 calc R U
C104 C 0.7921(11) 0.3783(5) 0.3782(3) 0.046(3) Uani 1 1 d . .
H104 H 0.7916 0.3341 0.3675 0.055 Uiso 1 1 calc R U
C105 C 0.8905(11) 0.3976(6) 0.4021(3) 0.053(3) Uani 1 1 d . .
H105 H 0.9583 0.3672 0.4082 0.064 Uiso 1 1 calc R U
C106 C 0.8903(10) 0.4623(5) 0.4175(3) 0.037(3) Uani 1 1 d . .
H106 H 0.9589 0.4756 0.4343 0.044 Uiso 1 1 calc R U
C111 C 0.6953(9) 0.5857(5) 0.4646(2) 0.026(2) Uani 1 1 d . .
C112 C 0.7182(10) 0.6282(5) 0.4947(2) 0.036(3) Uani 1 1 d . .
H112 H 0.7854 0.6597 0.4964 0.043 Uiso 1 1 calc R U
C113 C 0.6423(10) 0.6245(5) 0.5223(3) 0.040(3) Uani 1 1 d . .
H113 H 0.6592 0.6533 0.5429 0.048 Uiso 1 1 calc R U
C114 C 0.5446(10) 0.5805(5) 0.5202(3) 0.036(3) Uani 1 1 d . .
H114 H 0.4933 0.5788 0.5391 0.043 Uiso 1 1 calc R U
C115 C 0.5203(10) 0.5382(5) 0.4903(3) 0.038(3) Uani 1 1 d . .
H115 H 0.4522 0.5073 0.4888 0.045 Uiso 1 1 calc R U
C116 C 0.5946(9) 0.5406(5) 0.4626(2) 0.032(3) Uani 1 1 d . .
H116 H 0.5770 0.5115 0.4422 0.039 Uiso 1 1 calc R U
C121 C 0.9457(9) 0.6077(5) 0.4525(2) 0.027(2) Uani 1 1 d . .
C122 C 0.9917(11) 0.5701(6) 0.4826(3) 0.041(3) Uani 1 1 d . .
H122 H 0.9400 0.5375 0.4924 0.049 Uiso 1 1 calc R U
C123 C 1.1124(13) 0.5796(6) 0.4988(3) 0.054(3) Uani 1 1 d . .
H123 H 1.1444 0.5531 0.5192 0.065 Uiso 1 1 calc R U
C124 C 1.1846(11) 0.6279(7) 0.4848(3) 0.061(4) Uani 1 1 d . .
H124 H 1.2671 0.6349 0.4959 0.074 Uiso 1 1 calc R U
C125 C 1.1419(11) 0.6656(6) 0.4559(3) 0.050(3) Uani 1 1 d . .
H125 H 1.1944 0.6983 0.4465 0.060 Uiso 1 1 calc R U
C126 C 1.0197(10) 0.6567(5) 0.4395(3) 0.039(3) Uani 1 1 d . .
H126 H 0.9883 0.6845 0.4195 0.046 Uiso 1 1 calc R U
C131 C 0.5000(9) 0.7980(5) 0.2747(3) 0.030(2) Uani 1 1 d . .
C132 C 0.4445(9) 0.8579(5) 0.2850(3) 0.035(3) Uani 1 1 d . .
H132 H 0.4731 0.8786 0.3075 0.042 Uiso 1 1 calc R U
C133 C 0.3480(10) 0.8878(5) 0.2627(3) 0.049(3) Uani 1 1 d . .
H133 H 0.3109 0.9286 0.2703 0.059 Uiso 1 1 calc R U
C134 C 0.3044(10) 0.8590(6) 0.2294(3) 0.052(3) Uani 1 1 d . .
H134 H 0.2396 0.8802 0.2139 0.063 Uiso 1 1 calc R U
C135 C 0.3579(11) 0.7990(6) 0.2196(3) 0.054(3) Uani 1 1 d . .
H135 H 0.3280 0.7779 0.1973 0.065 Uiso 1 1 calc R U
C136 C 0.4541(10) 0.7689(5) 0.2417(2) 0.039(3) Uani 1 1 d . .
H136 H 0.4895 0.7275 0.2342 0.047 Uiso 1 1 calc R U
C141 C 0.7475(9) 0.8537(4) 0.3336(2) 0.024(2) Uani 1 1 d . .
C142 C 0.8154(9) 0.8632(5) 0.3675(2) 0.028(2) Uani 1 1 d . .
H142 H 0.8291 0.8255 0.3837 0.034 Uiso 1 1 calc R U
C143 C 0.8632(9) 0.9276(5) 0.3778(3) 0.034(3) Uani 1 1 d . .
H143 H 0.9092 0.9337 0.4009 0.041 Uiso 1 1 calc R U
C144 C 0.8435(10) 0.9827(5) 0.3542(3) 0.036(3) Uani 1 1 d . .
H144 H 0.8751 1.0266 0.3615 0.043 Uiso 1 1 calc R U
C145 C 0.7789(9) 0.9745(5) 0.3206(3) 0.034(3) Uani 1 1 d . .
H145 H 0.7669 1.0123 0.3045 0.041 Uiso 1 1 calc R U
C146 C 0.7308(9) 0.9099(5) 0.3100(3) 0.034(3) Uani 1 1 d . .
H146 H 0.6864 0.9042 0.2866 0.040 Uiso 1 1 calc R U
C201 C 0.6334(10) 0.7809(5) 0.5849(2) 0.030(3) Uani 1 1 d . .
C202 C 0.7435(11) 0.7599(5) 0.6054(3) 0.036(3) Uani 1 1 d . .
H202 H 0.8161 0.7873 0.6063 0.043 Uiso 1 1 calc R U
C203 C 0.7459(12) 0.6987(5) 0.6245(3) 0.045(3) Uani 1 1 d . .
H203 H 0.8213 0.6838 0.6378 0.054 Uiso 1 1 calc R U
C204 C 0.6413(13) 0.6595(6) 0.6244(3) 0.050(3) Uani 1 1 d . .
H204 H 0.6449 0.6174 0.6374 0.060 Uiso 1 1 calc R U
C205 C 0.5317(13) 0.6807(6) 0.6058(3) 0.049(3) Uani 1 1 d . .
H205 H 0.4585 0.6546 0.6070 0.058 Uiso 1 1 calc R U
C206 C 0.5265(11) 0.7412(5) 0.5848(3) 0.039(3) Uani 1 1 d . .
H206 H 0.4514 0.7547 0.5708 0.047 Uiso 1 1 calc R U
C211 C 0.4809(9) 0.8690(5) 0.5343(3) 0.030(3) Uani 1 1 d . .
C212 C 0.4037(10) 0.9224(6) 0.5404(3) 0.036(3) Uani 1 1 d . .
H212 H 0.4319 0.9558 0.5581 0.043 Uiso 1 1 calc R U
C213 C 0.2871(12) 0.9291(6) 0.5219(3) 0.049(3) Uani 1 1 d . .
H213 H 0.2346 0.9658 0.5271 0.059 Uiso 1 1 calc R U
C214 C 0.2476(13) 0.8820(7) 0.4955(4) 0.067(4) Uani 1 1 d . .
H214 H 0.1675 0.8865 0.4824 0.080 Uiso 1 1 calc R U
C215 C 0.3232(14) 0.8280(7) 0.4880(3) 0.071(4) Uani 1 1 d . .
H215 H 0.2949 0.7955 0.4699 0.086 Uiso 1 1 calc R U
C216 C 0.4408(12) 0.8216(5) 0.5072(3) 0.048(3) Uani 1 1 d . .
H216 H 0.4937 0.7851 0.5019 0.058 Uiso 1 1 calc R U
C221 C 0.7306(9) 0.8480(5) 0.5242(2) 0.027(2) Uani 1 1 d . .
C222 C 0.8270(10) 0.8026(5) 0.5263(3) 0.033(3) Uani 1 1 d . .
H222 H 0.8441 0.7744 0.5471 0.040 Uiso 1 1 calc R U
C223 C 0.9011(10) 0.7970(5) 0.4982(3) 0.038(3) Uani 1 1 d . .
H223 H 0.9691 0.7660 0.5001 0.046 Uiso 1 1 calc R U
C224 C 0.8751(10) 0.8363(5) 0.4678(3) 0.039(3) Uani 1 1 d . .
H224 H 0.9252 0.8325 0.4487 0.047 Uiso 1 1 calc R U
C225 C 0.7761(11) 0.8817(5) 0.4648(3) 0.046(3) Uani 1 1 d . .
H225 H 0.7570 0.9083 0.4435 0.056 Uiso 1 1 calc R U
C226 C 0.7055(10) 0.8878(5) 0.4931(2) 0.034(3) Uani 1 1 d . .
H226 H 0.6388 0.9196 0.4913 0.041 Uiso 1 1 calc R U
C631 C 0.8742(9) 1.1032(5) 0.7082(2) 0.026(2) Uani 1 1 d . .
C632 C 0.9219(9) 1.1673(5) 0.6987(3) 0.034(3) Uani 1 1 d . .
H632 H 0.9003 1.1849 0.6750 0.041 Uiso 1 1 calc R U
C633 C 0.9987(10) 1.2041(5) 0.7232(3) 0.039(3) Uani 1 1 d . .
H633 H 1.0297 1.2473 0.7166 0.047 Uiso 1 1 calc R U
C634 C 1.0313(10) 1.1785(6) 0.7577(3) 0.044(3) Uani 1 1 d . .
H634 H 1.0842 1.2046 0.7747 0.053 Uiso 1 1 calc R U
C635 C 0.9884(10) 1.1156(6) 0.7677(3) 0.046(3) Uani 1 1 d . .
H635 H 1.0111 1.0979 0.7914 0.055 Uiso 1 1 calc R U
C636 C 0.9103(10) 1.0788(5) 0.7419(3) 0.038(3) Uani 1 1 d . .
H636 H 0.8815 1.0350 0.7483 0.045 Uiso 1 1 calc R U
C641 C 0.6593(9) 1.1409(4) 0.6343(2) 0.026(2) Uani 1 1 d . .
C642 C 0.6511(9) 1.2023(5) 0.6531(3) 0.035(3) Uani 1 1 d . .
H642 H 0.6697 1.2032 0.6786 0.042 Uiso 1 1 calc R U
C643 C 0.6154(10) 1.2625(5) 0.6342(3) 0.038(3) Uani 1 1 d . .
H643 H 0.6105 1.3042 0.6471 0.045 Uiso 1 1 calc R U
C644 C 0.5870(10) 1.2620(5) 0.5967(3) 0.043(3) Uani 1 1 d . .
H644 H 0.5673 1.3033 0.5837 0.052 Uiso 1 1 calc R U
C645 C 0.5882(10) 1.1989(5) 0.5785(3) 0.040(3) Uani 1 1 d . .
H645 H 0.5646 1.1970 0.5532 0.049 Uiso 1 1 calc R U
C646 C 0.6232(9) 1.1400(5) 0.5971(2) 0.034(3) Uani 1 1 d . .
H646 H 0.6228 1.0978 0.5844 0.041 Uiso 1 1 calc R U

loop_
_atom_site_aniso_label
_atom_site_aniso_U_11
_atom_site_aniso_U_22
_atom_site_aniso_U_33
_atom_site_aniso_U_23
_atom_site_aniso_U_13
_atom_site_aniso_U_12
Ni1 0.0220(8) 0.0213(6) 0.0245(6) 0.0001(6) 0.0041(6) 0.0026(6)
Ni2 0.0202(8) 0.0232(7) 0.0257(7) -0.0026(6) 0.0015(6) -0.0012(6)
P1 0.0247(17) 0.0191(13) 0.0271(14) -0.0023(12) 0.0049(12) 0.0009(12)
P2 0.0256(18) 0.0254(14) 0.0277(15) -0.0034(12) 0.0034(12) -0.0012(12)
F1 0.040(4) 0.031(3) 0.024(3) -0.007(3) 0.008(3) 0.005(3)
F2 0.036(4) 0.018(3) 0.041(3) 0.001(3) 0.010(3) 0.006(3)
F3 0.023(4) 0.038(3) 0.043(3) 0.001(3) 0.012(3) 0.007(3)
F4 0.033(4) 0.026(3) 0.039(3) 0.005(3) 0.006(3) -0.005(3)
F5 0.029(4) 0.039(3) 0.026(3) -0.003(3) 0.003(3) -0.008(3)
F6 0.033(4) 0.021(3) 0.040(3) 0.001(3) 0.003(3) -0.005(3)
F7 0.026(4) 0.057(4) 0.035(3) 0.001(3) 0.005(3) 0.002(3)
F8 0.037(4) 0.028(3) 0.040(3) -0.005(3) 0.005(3) 0.007(3)
C1 0.034(7) 0.014(5) 0.022(5) -0.003(4) 0.006(5) 0.005(5)
C2 0.030(7) 0.024(6) 0.036(6) 0.005(5) 0.011(5) 0.001(5)
C3 0.027(7) 0.017(5) 0.026(5) -0.005(4) 0.006(5) -0.003(4)
C4 0.023(6) 0.026(6) 0.027(5) 0.003(4) -0.002(5) 0.000(5)
C5 0.023(6) 0.022(5) 0.028(5) 0.000(4) 0.002(5) 0.004(4)
C6 0.029(7) 0.021(5) 0.016(5) 0.010(4) 0.006(4) 0.000(5)
C7 0.018(6) 0.031(6) 0.026(5) -0.004(5) 0.009(5) 0.002(5)
C8 0.017(6) 0.026(6) 0.029(6) 0.002(5) 0.007(5) 0.002(5)
C9 0.032(7) 0.038(6) 0.020(5) -0.002(5) 0.006(5) 0.003(5)
C10 0.031(8) 0.042(7) 0.031(6) -0.003(5) 0.008(5) 0.019(6)
C11 0.029(7) 0.039(7) 0.034(6) -0.004(5) 0.004(5) 0.000(5)
C12 0.040(8) 0.030(6) 0.026(6) -0.002(5) 0.006(5) 0.009(6)
C13 0.025(7) 0.025(5) 0.023(5) 0.000(4) 0.007(5) -0.004(5)
C14 0.019(6) 0.025(5) 0.023(5) 0.000(5) 0.008(4) 0.003(4)
C15 0.027(7) 0.028(6) 0.027(5) -0.003(5) 0.006(5) 0.005(5)
C16 0.037(7) 0.022(5) 0.032(6) -0.007(5) 0.004(5) 0.007(5)
C17 0.033(7) 0.043(7) 0.039(6) 0.001(6) 0.006(5) 0.009(6)
C18 0.027(7) 0.046(7) 0.034(6) -0.009(5) 0.000(5) 0.015(5)
C19 0.035(7) 0.031(6) 0.031(6) -0.007(5) -0.002(5) 0.005(5)
C20 0.025(6) 0.035(6) 0.026(5) 0.002(5) 0.000(5) 0.002(5)
C51 0.018(6) 0.024(5) 0.027(5) -0.008(5) 0.006(4) -0.003(4)
C52 0.011(6) 0.034(6) 0.036(6) -0.001(5) 0.002(5) -0.002(5)
C53 0.014(6) 0.034(6) 0.030(5) 0.001(5) 0.000(5) 0.007(5)
C54 0.026(7) 0.032(6) 0.029(6) -0.003(5) 0.006(5) 0.002(5)
C55 0.017(6) 0.028(5) 0.017(5) -0.003(4) -0.001(4) -0.002(4)
C56 0.025(6) 0.019(5) 0.016(5) 0.002(4) -0.006(4) 0.004(4)
C57 0.028(7) 0.027(6) 0.021(5) -0.007(5) 0.005(5) 0.003(5)
C58 0.032(7) 0.023(6) 0.032(6) -0.008(5) 0.010(5) 0.000(5)
C59 0.029(7) 0.024(5) 0.033(6) -0.002(5) 0.012(5) -0.002(5)
C60 0.023(7) 0.036(6) 0.033(6) -0.002(5) 0.008(5) 0.001(5)
C61 0.024(7) 0.030(6) 0.039(6) -0.006(5) 0.005(5) 0.008(5)
C62 0.026(7) 0.026(6) 0.037(6) 0.000(5) 0.010(5) 0.001(5)
C63 0.026(6) 0.018(5) 0.028(5) 0.000(5) 0.006(5) 0.001(5)
C64 0.023(6) 0.018(5) 0.028(5) 0.002(4) 0.002(4) -0.001(4)
C65 0.031(7) 0.028(6) 0.021(5) -0.001(5) 0.000(5) -0.003(5)
C66 0.030(7) 0.029(6) 0.029(5) 0.000(5) 0.000(5) -0.005(5)
C67 0.044(8) 0.035(7) 0.037(6) -0.009(5) 0.008(6) -0.006(5)
C68 0.034(7) 0.046(7) 0.022(5) -0.003(5) -0.008(5) -0.020(6)
C69 0.025(7) 0.040(6) 0.034(6) 0.002(5) 0.002(5) 0.000(5)
C70 0.038(8) 0.045(7) 0.023(6) -0.002(5) 0.004(5) -0.005(6)
C101 0.018(6) 0.011(5) 0.047(6) 0.005(5) 0.016(5) 0.001(4)
C102 0.025(7) 0.025(6) 0.038(6) -0.003(5) 0.005(5) 0.001(5)
C103 0.059(9) 0.035(7) 0.038(7) -0.013(5) 0.003(6) -0.008(6)
C104 0.056(10) 0.020(6) 0.066(8) -0.012(6) 0.017(7) 0.009(6)
C105 0.036(8) 0.045(7) 0.080(9) -0.009(7) 0.013(7) 0.015(6)
C106 0.042(8) 0.027(6) 0.041(6) -0.010(5) 0.006(5) 0.003(5)
C111 0.028(7) 0.022(5) 0.029(6) 0.012(5) 0.004(5) 0.010(5)
C112 0.050(8) 0.022(6) 0.038(6) 0.002(5) 0.015(6) -0.003(5)
C113 0.034(8) 0.045(7) 0.044(7) -0.009(6) 0.023(6) 0.004(6)
C114 0.046(8) 0.035(6) 0.029(6) 0.002(5) 0.013(5) 0.006(6)
C115 0.030(7) 0.034(6) 0.048(7) 0.008(5) 0.004(6) -0.003(5)
C116 0.032(7) 0.039(6) 0.025(6) 0.002(5) 0.000(5) 0.000(5)
C121 0.026(7) 0.034(6) 0.018(5) -0.009(5) -0.005(5) -0.009(5)
C122 0.041(9) 0.050(8) 0.029(6) 0.003(5) -0.007(6) 0.005(6)
C123 0.059(10) 0.065(9) 0.034(7) -0.005(6) -0.014(7) 0.016(8)
C124 0.023(8) 0.091(11) 0.065(9) -0.030(8) -0.015(7) -0.003(8)
C125 0.023(8) 0.067(9) 0.059(8) -0.012(7) -0.004(6) -0.010(6)
C126 0.036(8) 0.035(6) 0.045(7) -0.015(5) 0.004(6) 0.005(6)
C131 0.027(7) 0.024(5) 0.038(6) 0.005(5) 0.003(5) -0.001(5)
C132 0.028(7) 0.032(6) 0.043(6) 0.001(5) -0.004(5) 0.004(5)
C133 0.026(7) 0.031(6) 0.090(10) 0.016(7) 0.005(7) 0.009(5)
C134 0.029(8) 0.058(8) 0.063(8) 0.023(7) -0.024(6) 0.001(6)
C135 0.057(9) 0.057(8) 0.044(7) 0.005(6) -0.015(6) -0.009(7)
C136 0.037(8) 0.039(7) 0.037(6) 0.004(5) -0.011(6) 0.001(5)
C141 0.020(6) 0.019(5) 0.034(6) -0.001(5) 0.002(5) 0.003(4)
C142 0.037(7) 0.017(5) 0.032(6) -0.006(5) 0.007(5) -0.004(5)
C143 0.033(7) 0.046(7) 0.024(6) -0.001(5) 0.004(5) -0.008(5)
C144 0.033(8) 0.021(6) 0.057(7) -0.008(6) 0.018(6) -0.003(5)
C145 0.031(7) 0.032(6) 0.041(6) 0.005(5) 0.010(5) 0.001(5)
C146 0.030(7) 0.030(6) 0.040(6) 0.000(5) 0.003(5) -0.001(5)
C201 0.045(8) 0.026(6) 0.022(5) 0.000(5) 0.014(5) -0.002(5)
C202 0.041(8) 0.030(6) 0.037(6) -0.002(5) 0.007(6) -0.004(5)
C203 0.074(10) 0.035(7) 0.027(6) 0.009(5) 0.015(6) 0.015(6)
C204 0.083(11) 0.029(6) 0.043(7) 0.001(6) 0.033(8) -0.002(7)
C205 0.061(10) 0.042(8) 0.050(8) -0.021(6) 0.033(7) -0.014(7)
C206 0.051(8) 0.029(6) 0.041(6) -0.009(5) 0.015(6) -0.005(6)
C211 0.019(7) 0.031(6) 0.037(6) -0.005(5) -0.003(5) -0.005(5)
C212 0.029(8) 0.048(7) 0.030(6) 0.009(5) -0.003(5) -0.005(6)
C213 0.046(9) 0.048(8) 0.050(7) 0.021(6) -0.007(7) 0.004(6)
C214 0.059(11) 0.047(8) 0.086(10) 0.023(8) -0.028(8) -0.017(8)
C215 0.079(12) 0.051(9) 0.075(10) -0.006(8) -0.033(9) -0.026(8)
C216 0.043(9) 0.035(7) 0.064(8) -0.009(6) -0.009(7) -0.007(6)
C221 0.031(7) 0.027(6) 0.022(5) 0.001(5) 0.005(5) -0.002(5)
C222 0.043(8) 0.027(6) 0.031(6) 0.003(5) 0.006(5) -0.001(5)
C223 0.034(8) 0.045(7) 0.035(6) -0.002(6) 0.003(6) 0.004(6)
C224 0.035(8) 0.053(7) 0.031(6) 0.000(6) 0.010(5) -0.004(6)
C225 0.062(10) 0.049(7) 0.025(6) 0.008(5) -0.006(6) 0.012(7)
C226 0.033(7) 0.040(6) 0.028(6) -0.003(5) 0.000(5) 0.005(5)
C631 0.026(7) 0.029(6) 0.025(5) -0.003(5) 0.008(5) 0.004(5)
C632 0.032(7) 0.032(6) 0.038(6) -0.006(5) 0.009(5) -0.004(5)
C633 0.036(8) 0.028(6) 0.053(7) -0.006(6) 0.001(6) -0.004(5)
C634 0.034(8) 0.059(8) 0.038(7) -0.017(6) -0.001(6) 0.001(6)
C635 0.044(8) 0.062(8) 0.029(6) -0.007(6) -0.002(6) -0.013(6)
C636 0.028(7) 0.038(7) 0.045(7) 0.002(6) 0.001(6) -0.005(5)
C641 0.024(7) 0.021(5) 0.031(6) 0.000(5) 0.001(5) 0.004(5)
C642 0.034(7) 0.024(6) 0.045(6) -0.006(5) -0.001(5) -0.003(5)
C643 0.045(8) 0.014(5) 0.055(7) -0.008(5) 0.008(6) -0.001(5)
C644 0.053(8) 0.030(6) 0.044(7) 0.001(6) -0.006(6) 0.003(5)
C645 0.052(9) 0.028(6) 0.041(6) 0.000(5) 0.000(6) 0.008(6)
C646 0.049(8) 0.021(5) 0.034(6) -0.002(5) 0.007(6) 0.013(5)

loop_
_atom_type_symbol
_atom_type_description
_atom_type_scat_dispersion_real
_atom_type_scat_dispersion_imag
_atom_type_scat_source
C C 0.0033 0.0016 'International Tables Vol C Tables 4.2.6.8 and 6.1.1.4'
H H 0.0000 0.0000 'International Tables Vol C Tables 4.2.6.8 and 6.1.1.4'
F F 0.0171 0.0103 'International Tables Vol C Tables 4.2.6.8 and 6.1.1.4'
Ni Ni 0.3393 1.1124 'International Tables Vol C Tables 4.2.6.8 and 6.1.1.4'
P P 0.1023 0.0942 'International Tables Vol C Tables 4.2.6.8 and 6.1.1.4'

loop_
_geom_angle_atom_site_label_1
_geom_angle_atom_site_label_2
_geom_angle_atom_site_label_3
_geom_angle
C1 Ni1 C6 94.3(4)
C1 Ni1 C7 132.8(4)
C6 Ni1 C7 41.4(4)
C1 Ni1 C8 161.8(4)
C6 Ni1 C8 71.0(3)
C7 Ni1 C8 38.2(3)
C1 Ni1 P1 100.1(3)
C6 Ni1 P1 164.4(3)
C7 Ni1 P1 126.2(3)
C8 Ni1 P1 93.7(2)
C51 Ni2 C56 94.8(4)
C51 Ni2 C57 134.4(4)
C56 Ni2 C57 41.5(4)
C51 Ni2 P2 100.8(3)
C56 Ni2 P2 163.4(3)
C57 Ni2 P2 124.3(3)
C51 Ni2 C58 159.4(4)
C56 Ni2 C58 70.1(3)
C57 Ni2 C58 37.2(3)
P2 Ni2 C58 93.4(2)
C121 P1 C111 102.0(4)
C121 P1 C101 104.6(5)
C111 P1 C101 103.1(4)
C121 P1 Ni1 113.2(3)
C111 P1 Ni1 123.0(3)
C101 P1 Ni1 109.1(3)
C211 P2 C201 105.5(5)
C211 P2 C221 100.3(5)
C201 P2 C221 104.8(4)
C211 P2 Ni2 113.8(3)
C201 P2 Ni2 107.8(3)
C221 P2 Ni2 123.0(3)
F1 C1 F2 101.3(6)
F1 C1 C2 105.7(7)
F2 C1 C2 103.4(7)
F1 C1 Ni1 113.0(6)
F2 C1 Ni1 116.6(6)
C2 C1 Ni1 115.3(6)
F3 C2 F4 103.7(7)
F3 C2 C1 111.2(7)
F4 C2 C1 107.7(8)
F3 C2 C3 106.9(8)
F4 C2 C3 108.4(7)
C1 C2 C3 117.9(8)
C2 C3 C4 116.8(8)
C2 C3 H3A 108.1
C4 C3 H3A 108.1
C2 C3 H3B 108.1
C4 C3 H3B 108.1
H3A C3 H3B 107.3
C3 C4 C5 117.7(7)
C3 C4 H4A 107.9
C5 C4 H4A 107.9
C3 C4 H4B 107.9
C5 C4 H4B 107.9
H4A C4 H4B 107.2
C4 C5 C15 112.4(7)
C4 C5 C13 113.7(8)
C15 C5 C13 113.3(7)
C4 C5 C6 118.2(7)
C15 C5 C6 112.9(8)
C13 C5 C6 83.4(6)
C7 C6 C14 127.2(8)
C7 C6 C5 125.7(8)
C14 C6 C5 88.4(7)
C7 C6 Ni1 73.0(5)
C14 C6 Ni1 131.8(6)
C5 C6 Ni1 115.8(6)
C12 C7 C8 117.1(9)
C12 C7 C6 124.3(9)
C8 C7 C6 118.4(9)
C12 C7 Ni1 124.2(7)
C8 C7 Ni1 76.7(5)
C6 C7 Ni1 65.6(5)
C9 C8 C7 121.9(9)
C9 C8 Ni1 129.9(7)
C7 C8 Ni1 65.1(5)
C9 C8 H8 119.1
C7 C8 H8 119.1
Ni1 C8 H8 76.9
C10 C9 C8 119.6(9)
C10 C9 H9 120.2
C8 C9 H9 120.2
C9 C10 C11 119.7(10)
C9 C10 H10 120.2
C11 C10 H10 120.2
C12 C11 C10 121.0(10)
C12 C11 H11 119.5
C10 C11 H11 119.5
C11 C12 C7 120.7(9)
C11 C12 H12 119.6
C7 C12 H12 119.6
C14 C13 C131 136.6(8)
C14 C13 C5 95.4(8)
C131 C13 C5 127.5(8)
C13 C14 C141 134.2(9)
C13 C14 C6 92.8(7)
C141 C14 C6 133.0(8)
C16 C15 C20 117.9(8)
C16 C15 C5 120.3(8)
C20 C15 C5 121.8(8)
C17 C16 C15 120.6(9)
C17 C16 H16 119.7
C15 C16 H16 119.7
C18 C17 C16 121.2(10)
C18 C17 H17 119.4
C16 C17 H17 119.4
C17 C18 C19 119.3(9)
C17 C18 H18 120.3
C19 C18 H18 120.3
C18 C19 C20 120.7(9)
C18 C19 H19 119.6
C20 C19 H19 119.6
C19 C20 C15 120.2(9)
C19 C20 H20 119.9
C15 C20 H20 119.9
F5 C51 F6 99.5(6)
F5 C51 C52 106.6(7)
F6 C51 C52 102.5(7)
F5 C51 Ni2 112.8(6)
F6 C51 Ni2 116.3(6)
C52 C51 Ni2 117.1(6)
F8 C52 F7 103.9(7)
F8 C52 C51 107.0(7)
F7 C52 C51 111.1(8)
F8 C52 C53 109.1(8)
F7 C52 C53 106.9(8)
C51 C52 C53 118.0(8)
C52 C53 C54 116.5(8)
C52 C53 H53A 108.2
C54 C53 H53A 108.2
C52 C53 H53B 108.2
C54 C53 H53B 108.2
H53A C53 H53B 107.3
C55 C54 C53 117.4(7)
C55 C54 H54A 107.9
C53 C54 H54A 107.9
C55 C54 H54B 107.9
C53 C54 H54B 107.9
H54A C54 H54B 107.2
C65 C55 C54 113.6(7)
C65 C55 C63 113.4(7)
C54 C55 C63 114.3(8)
C65 C55 C56 112.6(8)
C54 C55 C56 116.8(7)
C63 C55 C56 82.5(6)
C57 C56 C64 125.8(8)
C57 C56 C55 123.4(7)
C64 C56 C55 88.4(7)
C57 C56 Ni2 73.9(5)
C64 C56 Ni2 132.2(6)
C55 C56 Ni2 118.2(6)
C58 C57 C62 118.5(10)
C58 C57 C56 118.2(9)
C62 C57 C56 122.9(9)
C58 C57 Ni2 77.7(5)
C62 C57 Ni2 122.8(6)
C56 C57 Ni2 64.6(5)
C57 C58 C59 119.0(9)
C57 C58 Ni2 65.2(5)
C59 C58 Ni2 130.9(7)
C57 C58 H58 120.5
C59 C58 H58 120.5
Ni2 C58 H58 76.6
C60 C59 C58 121.3(9)
C60 C59 H59 119.3
C58 C59 H59 119.3
C59 C60 C61 119.3(10)
C59 C60 H60 120.3
C61 C60 H60 120.3
C62 C61 C60 120.8(9)
C62 C61 H61 119.6
C60 C61 H61 119.6
C61 C62 C57 120.9(9)
C61 C62 H62 119.5
C57 C62 H62 119.5
C64 C63 C631 136.2(8)
C64 C63 C55 95.6(7)
C631 C63 C55 127.7(8)
C63 C64 C641 134.5(9)
C63 C64 C56 93.4(7)
C641 C64 C56 132.0(8)
C66 C65 C70 116.1(8)
C66 C65 C55 122.1(8)
C70 C65 C55 121.7(9)
C67 C66 C65 122.9(9)
C67 C66 H66 118.5
C65 C66 H66 118.5
C66 C67 C68 118.8(10)
C66 C67 H67 120.6
C68 C67 H67 120.6
C69 C68 C67 121.1(9)
C69 C68 H68 119.5
C67 C68 H68 119.5
C68 C69 C70 119.1(9)
C68 C69 H69 120.4
C70 C69 H69 120.4
C69 C70 C65 121.9(9)
C69 C70 H70 119.0
C65 C70 H70 119.0
C106 C101 C102 118.4(9)
C106 C101 P1 124.7(8)
C102 C101 P1 116.8(7)
C101 C102 C103 120.6(10)
C101 C102 H102 119.7
C103 C102 H102 119.7
C104 C103 C102 118.5(11)
C104 C103 H103 120.7
C102 C103 H103 120.7
C105 C104 C103 121.2(10)
C105 C104 H104 119.4
C103 C104 H104 119.4
C104 C105 C106 118.8(11)
C104 C105 H105 120.6
C106 C105 H105 120.6
C101 C106 C105 122.5(11)
C101 C106 H106 118.8
C105 C106 H106 118.8
C112 C111 C116 118.7(9)
C112 C111 P1 118.8(7)
C116 C111 P1 122.4(7)
C111 C112 C113 119.9(10)
C111 C112 H112 120.0
C113 C112 H112 120.0
C114 C113 C112 121.2(10)
C114 C113 H113 119.4
C112 C113 H113 119.4
C113 C114 C115 119.5(9)
C113 C114 H114 120.3
C115 C114 H114 120.3
C114 C115 C116 120.5(10)
C114 C115 H115 119.7
C116 C115 H115 119.7
C115 C116 C111 120.2(9)
C115 C116 H116 119.9
C111 C116 H116 119.9
C126 C121 C122 119.1(10)
C126 C121 P1 117.1(8)
C122 C121 P1 123.8(8)
C121 C122 C123 120.8(11)
C121 C122 H122 119.6
C123 C122 H122 119.6
C124 C123 C122 118.7(11)
C124 C123 H123 120.6
C122 C123 H123 120.6
C125 C124 C123 121.7(12)
C125 C124 H124 119.1
C123 C124 H124 119.1
C124 C125 C126 120.0(12)
C124 C125 H125 120.0
C126 C125 H125 120.0
C121 C126 C125 119.6(11)
C121 C126 H126 120.2
C125 C126 H126 120.2
C132 C131 C136 117.8(10)
C132 C131 C13 121.2(9)
C136 C131 C13 121.0(9)
C133 C132 C131 120.7(10)
C133 C132 H132 119.6
C131 C132 H132 119.6
C132 C133 C134 121.0(10)
C132 C133 H133 119.5
C134 C133 H133 119.5
C135 C134 C133 118.1(10)
C135 C134 H134 121.0
C133 C134 H134 121.0
C134 C135 C136 121.2(10)
C134 C135 H135 119.4
C136 C135 H135 119.4
C135 C136 C131 121.1(10)
C135 C136 H136 119.5
C131 C136 H136 119.5
C142 C141 C146 118.5(8)
C142 C141 C14 121.1(8)
C146 C141 C14 120.4(8)
C141 C142 C143 120.5(9)
C141 C142 H142 119.8
C143 C142 H142 119.8
C144 C143 C142 119.9(9)
C144 C143 H143 120.0
C142 C143 H143 120.0
C145 C144 C143 120.8(9)
C145 C144 H144 119.6
C143 C144 H144 119.6
C144 C145 C146 119.7(10)
C144 C145 H145 120.2
C146 C145 H145 120.2
C145 C146 C141 120.6(9)
C145 C146 H146 119.7
C141 C146 H146 119.7
C206 C201 C202 119.7(10)
C206 C201 P2 122.0(9)
C202 C201 P2 118.3(8)
C203 C202 C201 119.6(11)
C203 C202 H202 120.2
C201 C202 H202 120.2
C204 C203 C202 121.0(12)
C204 C203 H203 119.5
C202 C203 H203 119.5
C205 C204 C203 120.2(11)
C205 C204 H204 119.9
C203 C204 H204 119.9
C204 C205 C206 120.5(12)
C204 C205 H205 119.7
C206 C205 H205 119.7
C201 C206 C205 118.9(11)
C201 C206 H206 120.5
C205 C206 H206 120.5
C212 C211 C216 118.6(10)
C212 C211 P2 119.5(8)
C216 C211 P2 122.0(8)
C211 C212 C213 122.2(11)
C211 C212 H212 118.9
C213 C212 H212 118.9
C214 C213 C212 119.0(12)
C214 C213 H213 120.5
C212 C213 H213 120.5
C213 C214 C215 120.8(13)
C213 C214 H214 119.6
C215 C214 H214 119.6
C214 C215 C216 119.6(12)
C214 C215 H215 120.2
C216 C215 H215 120.2
C215 C216 C211 119.8(11)
C215 C216 H216 120.1
C211 C216 H216 120.1
C222 C221 C226 118.8(9)
C222 C221 P2 124.4(7)
C226 C221 P2 116.8(7)
C221 C222 C223 120.8(9)
C221 C222 H222 119.6
C223 C222 H222 119.6
C224 C223 C222 119.7(10)
C224 C223 H223 120.2
C222 C223 H223 120.2
C223 C224 C225 120.5(10)
C223 C224 H224 119.8
C225 C224 H224 119.8
C226 C225 C224 119.2(9)
C226 C225 H225 120.4
C224 C225 H225 120.4
C225 C226 C221 121.0(10)
C225 C226 H226 119.5
C221 C226 H226 119.5
C636 C631 C632 117.9(9)
C636 C631 C63 120.1(9)
C632 C631 C63 122.0(8)
C633 C632 C631 120.7(9)
C633 C632 H632 119.6
C631 C632 H632 119.6
C632 C633 C634 119.9(10)
C632 C633 H633 120.0
C634 C633 H633 120.0
C635 C634 C633 121.1(10)
C635 C634 H634 119.5
C633 C634 H634 119.5
C634 C635 C636 117.7(10)
C634 C635 H635 121.1
C636 C635 H635 121.1
C631 C636 C635 122.6(10)
C631 C636 H636 118.7
C635 C636 H636 118.7
C642 C641 C646 118.7(8)
C642 C641 C64 121.6(8)
C646 C641 C64 119.7(8)
C641 C642 C643 120.0(9)
C641 C642 H642 120.0
C643 C642 H642 120.0
C644 C643 C642 120.8(9)
C644 C643 H643 119.6
C642 C643 H643 119.6
C643 C644 C645 118.3(9)
C643 C644 H644 120.8
C645 C644 H644 120.8
C646 C645 C644 120.6(10)
C646 C645 H645 119.7
C644 C645 H645 119.7
C645 C646 C641 121.3(9)
C645 C646 H646 119.3
C641 C646 H646 119.3

loop_
_geom_bond_atom_site_label_1
_geom_bond_atom_site_label_2
_geom_bond_distance
Ni1 C1 1.909(9)
Ni1 C6 1.980(8)
Ni1 C7 2.079(9)
Ni1 C8 2.231(9)
Ni1 P1 2.246(3)
Ni2 C51 1.902(9)
Ni2 C56 1.971(8)
Ni2 C57 2.096(9)
Ni2 P2 2.247(3)
Ni2 C58 2.255(9)
P1 C121 1.824(10)
P1 C111 1.834(9)
P1 C101 1.842(9)
P2 C211 1.820(10)
P2 C201 1.841(9)
P2 C221 1.844(9)
F1 C1 1.401(9)
F2 C1 1.408(9)
F3 C2 1.380(10)
F4 C2 1.397(9)
F5 C51 1.407(9)
F6 C51 1.436(9)
F7 C52 1.385(10)
F8 C52 1.384(10)
C1 C2 1.509(13)
C2 C3 1.524(12)
C3 C4 1.528(12)
C3 H3A 0.9900
C3 H3B 0.9900
C4 C5 1.536(12)
C4 H4A 0.9900
C4 H4B 0.9900
C5 C15 1.536(12)
C5 C13 1.549(11)
C5 C6 1.578(13)
C6 C7 1.438(13)
C6 C14 1.511(12)
C7 C12 1.416(13)
C7 C8 1.419(11)
C8 C9 1.401(13)
C8 H8 0.9500
C9 C10 1.367(13)
C9 H9 0.9500
C10 C11 1.422(12)
C10 H10 0.9500
C11 C12 1.370(13)
C11 H11 0.9500
C12 H12 0.9500
C13 C14 1.359(12)
C13 C131 1.460(13)
C14 C141 1.448(12)
C15 C16 1.398(12)
C15 C20 1.408(12)
C16 C17 1.379(12)
C16 H16 0.9500
C17 C18 1.368(13)
C17 H17 0.9500
C18 C19 1.381(13)
C18 H18 0.9500
C19 C20 1.384(12)
C19 H19 0.9500
C20 H20 0.9500
C51 C52 1.486(13)
C52 C53 1.508(12)
C53 C54 1.531(12)
C53 H53A 0.9900
C53 H53B 0.9900
C54 C55 1.518(12)
C54 H54A 0.9900
C54 H54B 0.9900
C55 C65 1.507(12)
C55 C63 1.552(11)
C55 C56 1.600(12)
C56 C57 1.446(13)
C56 C64 1.495(11)
C57 C58 1.394(12)
C57 C62 1.426(13)
C58 C59 1.419(13)
C58 H58 0.9500
C59 C60 1.362(13)
C59 H59 0.9500
C60 C61 1.405(12)
C60 H60 0.9500
C61 C62 1.353(13)
C61 H61 0.9500
C62 H62 0.9500
C63 C64 1.356(12)
C63 C631 1.487(12)
C64 C641 1.469(11)
C65 C66 1.390(12)
C65 C70 1.402(12)
C66 C67 1.377(12)
C66 H66 0.9500
C67 C68 1.387(13)
C67 H67 0.9500
C68 C69 1.362(13)
C68 H68 0.9500
C69 C70 1.396(12)
C69 H69 0.9500
C70 H70 0.9500
C101 C106 1.354(13)
C101 C102 1.389(13)
C102 C103 1.399(12)
C102 H102 0.9500
C103 C104 1.389(14)
C103 H103 0.9500
C104 C105 1.358(15)
C104 H104 0.9500
C105 C106 1.386(13)
C105 H105 0.9500
C106 H106 0.9500
C111 C112 1.392(12)
C111 C116 1.398(13)
C112 C113 1.395(12)
C112 H112 0.9500
C113 C114 1.359(14)
C113 H113 0.9500
C114 C115 1.386(13)
C114 H114 0.9500
C115 C116 1.387(12)
C115 H115 0.9500
C116 H116 0.9500
C121 C126 1.374(13)
C121 C122 1.383(13)
C122 C123 1.387(15)
C122 H122 0.9500
C123 C124 1.368(16)
C123 H123 0.9500
C124 C125 1.339(16)
C124 H124 0.9500
C125 C126 1.403(15)
C125 H125 0.9500
C126 H126 0.9500
C131 C132 1.389(12)
C131 C136 1.391(12)
C132 C133 1.383(13)
C132 H132 0.9500
C133 C134 1.392(14)
C133 H133 0.9500
C134 C135 1.374(14)
C134 H134 0.9500
C135 C136 1.380(14)
C135 H135 0.9500
C136 H136 0.9500
C141 C142 1.394(12)
C141 C146 1.405(12)
C142 C143 1.395(12)
C142 H142 0.9500
C143 C144 1.387(13)
C143 H143 0.9500
C144 C145 1.369(13)
C144 H144 0.9500
C145 C146 1.400(12)
C145 H145 0.9500
C146 H146 0.9500
C201 C206 1.395(13)
C201 C202 1.400(13)
C202 C203 1.387(12)
C202 H202 0.9500
C203 C204 1.369(15)
C203 H203 0.9500
C204 C205 1.367(16)
C204 H204 0.9500
C205 C206 1.414(13)
C205 H205 0.9500
C206 H206 0.9500
C211 C212 1.372(13)
C211 C216 1.401(13)
C212 C213 1.374(15)
C212 H212 0.9500
C213 C214 1.373(15)
C213 H213 0.9500
C214 C215 1.385(16)
C214 H214 0.9500
C215 C216 1.390(16)
C215 H215 0.9500
C216 H216 0.9500
C221 C222 1.366(13)
C221 C226 1.394(12)
C222 C223 1.401(13)
C222 H222 0.9500
C223 C224 1.367(13)
C223 H223 0.9500
C224 C225 1.386(14)
C224 H224 0.9500
C225 C226 1.383(12)
C225 H225 0.9500
C226 H226 0.9500
C631 C636 1.358(12)
C631 C632 1.414(12)
C632 C633 1.363(13)
C632 H632 0.9500
C633 C634 1.383(13)
C633 H633 0.9500
C634 C635 1.380(13)
C634 H634 0.9500
C635 C636 1.401(13)
C635 H635 0.9500
C636 H636 0.9500
C641 C642 1.393(12)
C641 C646 1.394(11)
C642 C643 1.399(12)
C642 H642 0.9500
C643 C644 1.395(12)
C643 H643 0.9500
C644 C645 1.404(12)
C644 H644 0.9500
C645 C646 1.371(12)
C645 H645 0.9500
C646 H646 0.9500

loop_
_geom_torsion_atom_site_label_1
_geom_torsion_atom_site_label_2
_geom_torsion_atom_site_label_3
_geom_torsion_atom_site_label_4
_geom_torsion
F1 C1 C2 F3 43.5(9)
F2 C1 C2 F3 -62.5(8)
Ni1 C1 C2 F3 169.0(5)
F1 C1 C2 F4 -69.5(8)
F2 C1 C2 F4 -175.5(6)
Ni1 C1 C2 F4 56.1(8)
F1 C1 C2 C3 167.5(7)
F2 C1 C2 C3 61.5(9)
Ni1 C1 C2 C3 -67.0(9)
F3 C2 C3 C4 -169.8(7)
F4 C2 C3 C4 -58.6(10)
C1 C2 C3 C4 64.1(11)
C2 C3 C4 C5 -88.1(10)
C3 C4 C5 C15 -167.1(8)
C3 C4 C5 C13 -36.8(11)
C3 C4 C5 C6 58.5(11)
C4 C5 C6 C7 110.4(10)
C15 C5 C6 C7 -23.7(11)
C13 C5 C6 C7 -136.2(9)
C4 C5 C6 C14 -113.2(8)
C15 C5 C6 C14 112.7(7)
C13 C5 C6 C14 0.2(6)
C4 C5 C6 Ni1 23.4(10)
C15 C5 C6 Ni1 -110.7(7)
C13 C5 C6 Ni1 136.8(6)
C14 C6 C7 C12 13.9(14)
C5 C6 C7 C12 134.0(10)
Ni1 C6 C7 C12 -116.0(9)
C14 C6 C7 C8 -172.2(8)
C5 C6 C7 C8 -52.1(12)
Ni1 C6 C7 C8 57.8(7)
C14 C6 C7 Ni1 130.0(9)
C5 C6 C7 Ni1 -109.9(8)
C12 C7 C8 C9 -1.1(13)
C6 C7 C8 C9 -175.4(8)
Ni1 C7 C8 C9 -123.0(8)
C12 C7 C8 Ni1 121.9(9)
C6 C7 C8 Ni1 -52.4(7)
C7 C8 C9 C10 2.5(13)
Ni1 C8 C9 C10 -80.2(11)
C8 C9 C10 C11 -2.5(13)
C9 C10 C11 C12 1.1(14)
C10 C11 C12 C7 0.4(14)
C8 C7 C12 C11 -0.4(13)
C6 C7 C12 C11 173.5(8)
Ni1 C7 C12 C11 91.6(10)
C4 C5 C13 C14 117.7(8)
C15 C5 C13 C14 -112.3(8)
C6 C5 C13 C14 -0.2(7)
C4 C5 C13 C131 -55.1(12)
C15 C5 C13 C131 74.8(12)
C6 C5 C13 C131 -173.0(9)
C131 C13 C14 C141 -10.1(19)
C5 C13 C14 C141 178.1(10)
C131 C13 C14 C6 171.9(10)
C5 C13 C14 C6 0.2(7)
C7 C6 C14 C13 135.1(9)
C5 C6 C14 C13 -0.2(7)
Ni1 C6 C14 C13 -124.2(8)
C7 C6 C14 C141 -42.9(14)
C5 C6 C14 C141 -178.2(10)
Ni1 C6 C14 C141 57.8(14)
C4 C5 C15 C16 163.3(9)
C13 C5 C15 C16 32.7(13)
C6 C5 C15 C16 -59.9(11)
C4 C5 C15 C20 -15.2(13)
C13 C5 C15 C20 -145.7(9)
C6 C5 C15 C20 121.7(9)
C20 C15 C16 C17 0.5(14)
C5 C15 C16 C17 -177.9(9)
C15 C16 C17 C18 -1.1(15)
C16 C17 C18 C19 0.7(15)
C17 C18 C19 C20 0.3(15)
C18 C19 C20 C15 -0.9(15)
C16 C15 C20 C19 0.4(14)
C5 C15 C20 C19 178.9(9)
F5 C51 C52 F8 -71.1(8)
F6 C51 C52 F8 -175.1(6)
Ni2 C51 C52 F8 56.3(8)
F5 C51 C52 F7 41.7(9)
F6 C51 C52 F7 -62.3(8)
Ni2 C51 C52 F7 169.1(6)
F5 C51 C52 C53 165.5(7)
F6 C51 C52 C53 61.5(10)
Ni2 C51 C52 C53 -67.1(10)
F8 C52 C53 C54 -54.3(10)
F7 C52 C53 C54 -166.1(7)
C51 C52 C53 C54 68.0(11)
C52 C53 C54 C55 -90.6(10)
C53 C54 C55 C65 -170.5(8)
C53 C54 C55 C63 -38.2(11)
C53 C54 C55 C56 55.7(11)
C65 C55 C56 C57 -19.8(12)
C54 C55 C56 C57 114.4(10)
C63 C55 C56 C57 -132.1(9)
C65 C55 C56 C64 113.2(8)
C54 C55 C56 C64 -112.6(8)
C63 C55 C56 C64 0.9(6)
C65 C55 C56 Ni2 -108.4(7)
C54 C55 C56 Ni2 25.8(10)
C63 C55 C56 Ni2 139.3(6)
C64 C56 C57 C58 -170.7(8)
C55 C56 C57 C58 -55.0(12)
Ni2 C56 C57 C58 58.5(7)
C64 C56 C57 C62 16.8(14)
C55 C56 C57 C62 132.5(9)
Ni2 C56 C57 C62 -114.0(8)
C64 C56 C57 Ni2 130.8(9)
C55 C56 C57 Ni2 -113.5(8)
C62 C57 C58 C59 -3.9(13)
C56 C57 C58 C59 -176.7(8)
Ni2 C57 C58 C59 -124.7(8)
C62 C57 C58 Ni2 120.8(8)
C56 C57 C58 Ni2 -52.1(7)
C57 C58 C59 C60 3.2(14)
Ni2 C58 C59 C60 -77.9(12)
C58 C59 C60 C61 -1.0(14)
C59 C60 C61 C62 -0.4(14)
C60 C61 C62 C57 -0.5(14)
C58 C57 C62 C61 2.6(13)
C56 C57 C62 C61 175.1(8)
Ni2 C57 C62 C61 96.1(10)
C65 C55 C63 C64 -112.4(9)
C54 C55 C63 C64 115.1(8)
C56 C55 C63 C64 -1.0(7)
C65 C55 C63 C631 73.9(12)
C54 C55 C63 C631 -58.6(11)
C56 C55 C63 C631 -174.7(9)
C631 C63 C64 C641 -7(2)
C55 C63 C64 C641 179.8(10)
C631 C63 C64 C56 173.8(11)
C55 C63 C64 C56 1.1(8)
C57 C56 C64 C63 130.1(9)
C55 C56 C64 C63 -1.0(7)
Ni2 C56 C64 C63 -128.9(9)
C57 C56 C64 C641 -48.6(14)
C55 C56 C64 C641 -179.8(10)
Ni2 C56 C64 C641 52.3(15)
C54 C55 C65 C66 171.4(9)
C63 C55 C65 C66 38.6(12)
C56 C55 C65 C66 -52.9(12)
C54 C55 C65 C70 -11.9(13)
C63 C55 C65 C70 -144.7(9)
C56 C55 C65 C70 123.8(9)
C70 C65 C66 C67 -1.3(15)
C55 C65 C66 C67 175.6(9)
C65 C66 C67 C68 0.9(15)
C66 C67 C68 C69 0.6(15)
C67 C68 C69 C70 -1.5(15)
C68 C69 C70 C65 1.1(15)
C66 C65 C70 C69 0.3(14)
C55 C65 C70 C69 -176.6(8)
C121 P1 C101 C106 7.1(10)
C111 P1 C101 C106 -99.2(9)
Ni1 P1 C101 C106 128.5(8)
C121 P1 C101 C102 -171.2(7)
C111 P1 C101 C102 82.5(8)
Ni1 P1 C101 C102 -49.8(8)
C106 C101 C102 C103 0.2(14)
P1 C101 C102 C103 178.6(7)
C101 C102 C103 C104 -0.7(14)
C102 C103 C104 C105 0.7(17)
C103 C104 C105 C106 -0.2(18)
C102 C101 C106 C105 0.4(15)
P1 C101 C106 C105 -177.9(8)
C104 C105 C106 C101 -0.4(17)
C121 P1 C111 C112 40.6(9)
C101 P1 C111 C112 148.9(8)
Ni1 P1 C111 C112 -87.6(8)
C121 P1 C111 C116 -143.6(8)
C101 P1 C111 C116 -35.2(10)
Ni1 P1 C111 C116 88.3(8)
C116 C111 C112 C113 0.9(15)
P1 C111 C112 C113 176.9(8)
C111 C112 C113 C114 -0.8(16)
C112 C113 C114 C115 0.5(17)
C113 C114 C115 C116 -0.2(16)
C114 C115 C116 C111 0.3(16)
C112 C111 C116 C115 -0.6(15)
P1 C111 C116 C115 -176.5(7)
C111 P1 C121 C126 -138.2(7)
C101 P1 C121 C126 114.6(8)
Ni1 P1 C121 C126 -4.1(8)
C111 P1 C121 C122 43.3(9)
C101 P1 C121 C122 -63.9(9)
Ni1 P1 C121 C122 177.4(7)
C126 C121 C122 C123 -2.5(15)
P1 C121 C122 C123 176.0(8)
C121 C122 C123 C124 1.3(17)
C122 C123 C124 C125 -0.5(18)
C123 C124 C125 C126 1.0(18)
C122 C121 C126 C125 2.9(14)
P1 C121 C126 C125 -175.7(8)
C124 C125 C126 C121 -2.2(16)
C14 C13 C131 C132 -30.7(16)
C5 C13 C131 C132 138.9(9)
C14 C13 C131 C136 150.4(11)
C5 C13 C131 C136 -39.9(14)
C136 C131 C132 C133 -1.0(14)
C13 C131 C132 C133 -179.9(9)
C131 C132 C133 C134 -0.4(16)
C132 C133 C134 C135 1.6(16)
C133 C134 C135 C136 -1.6(17)
C134 C135 C136 C131 0.3(17)
C132 C131 C136 C135 1.0(15)
C13 C131 C136 C135 179.9(9)
C13 C14 C141 C142 157.8(10)
C6 C14 C141 C142 -25.0(15)
C13 C14 C141 C146 -22.7(16)
C6 C14 C141 C146 154.5(9)
C146 C141 C142 C143 1.3(14)
C14 C141 C142 C143 -179.2(9)
C141 C142 C143 C144 -0.1(15)
C142 C143 C144 C145 -1.0(15)
C143 C144 C145 C146 0.9(15)
C144 C145 C146 C141 0.4(15)
C142 C141 C146 C145 -1.4(14)
C14 C141 C146 C145 179.1(8)
C211 P2 C201 C206 -7.9(9)
C221 P2 C201 C206 -113.4(8)
Ni2 P2 C201 C206 114.0(7)
C211 P2 C201 C202 175.1(7)
C221 P2 C201 C202 69.7(8)
Ni2 P2 C201 C202 -62.9(8)
C206 C201 C202 C203 2.0(14)
P2 C201 C202 C203 179.0(7)
C201 C202 C203 C204 -1.9(14)
C202 C203 C204 C205 -0.9(15)
C203 C204 C205 C206 3.6(15)
C202 C201 C206 C205 0.6(13)
P2 C201 C206 C205 -176.3(7)
C204 C205 C206 C201 -3.4(14)
C201 P2 C211 C212 119.4(8)
C221 P2 C211 C212 -131.9(8)
Ni2 P2 C211 C212 1.4(9)
C201 P2 C211 C216 -62.4(9)
C221 P2 C211 C216 46.3(9)
Ni2 P2 C211 C216 179.6(8)
C216 C211 C212 C213 2.7(15)
P2 C211 C212 C213 -179.1(8)
C211 C212 C213 C214 -1.9(16)
C212 C213 C214 C215 0.7(18)
C213 C214 C215 C216 0(2)
C214 C215 C216 C211 1.1(19)
C212 C211 C216 C215 -2.2(17)
P2 C211 C216 C215 179.6(9)
C211 P2 C221 C222 -138.8(9)
C201 P2 C221 C222 -29.6(10)
Ni2 P2 C221 C222 93.7(9)
C211 P2 C221 C226 43.5(9)
C201 P2 C221 C226 152.7(8)
Ni2 P2 C221 C226 -83.9(8)
C226 C221 C222 C223 1.3(16)
P2 C221 C222 C223 -176.3(8)
C221 C222 C223 C224 -1.4(16)
C222 C223 C224 C225 0.1(16)
C223 C224 C225 C226 1.3(17)
C224 C225 C226 C221 -1.5(17)
C222 C221 C226 C225 0.1(16)
P2 C221 C226 C225 177.9(8)
C64 C63 C631 C636 157.4(11)
C55 C63 C631 C636 -31.7(14)
C64 C63 C631 C632 -21.4(17)
C55 C63 C631 C632 149.5(9)
C636 C631 C632 C633 -2.0(15)
C63 C631 C632 C633 176.8(9)
C631 C632 C633 C634 0.5(16)
C632 C633 C634 C635 0.6(17)
C633 C634 C635 C636 -0.2(17)
C632 C631 C636 C635 2.5(16)
C63 C631 C636 C635 -176.4(9)
C634 C635 C636 C631 -1.4(17)
C63 C64 C641 C642 -29.6(16)
C56 C64 C641 C642 148.7(10)
C63 C64 C641 C646 150.6(11)
C56 C64 C641 C646 -31.1(15)
C646 C641 C642 C643 -4.4(15)
C64 C641 C642 C643 175.8(9)
C641 C642 C643 C644 0.4(15)
C642 C643 C644 C645 3.6(16)
C643 C644 C645 C646 -3.6(16)
C644 C645 C646 C641 -0.5(16)
C642 C641 C646 C645 4.5(15)
C64 C641 C646 C645 -175.7(9)
